data_4085456
loop_
_publ_author_name
'Weststrate, Nora-ann'
'Fern\'andez, Israel'
'Liles, David C.'
'van Jaarsveld, Nina'
'Lotz, Simon'

_publ_section_title
;
 Fischer-Type Carbene Complexes of Tris(1,4-phenylene)amines and
 Tri(2-furyl)phosphine
;
_journal_issue 4
_journal_name_full Organometallics
_journal_page_first 696
_journal_paper_doi 10.1021/om5008538
_journal_volume 34
_journal_year 2015
_chemical_formula_moiety 'C40 H26 Cl2 O18 P2 Pt W2'
_chemical_formula_sum 'C40 H26 Cl2 O18 P2 Pt W2'
_chemical_formula_weight 1490.24
_chemical_name_systematic
;
 <i>cis</i>-Bis(5-pentacarbonyltungsten-ethoxy-carbenyl-furan-2-yl-
bisfuran-2-yl-phosphenyl)-dichloro-platinum(ii)
;
_space_group_crystal_system monoclinic
_space_group_IT_number 14
_space_group_name_Hall '-P 2yn'
_space_group_name_H-M_alt 'P 1 21/n 1'
_symmetry_space_group_name_Hall '-P 2yn'
_symmetry_space_group_name_H-M 'P 1 21/n 1'
_atom_sites_solution_hydrogens geom
_atom_sites_solution_primary intrinsic-phasing
_atom_sites_solution_secondary difmap
_audit_creation_method SHELXL-2013
_cell_angle_alpha 90
_cell_angle_beta 97.669(5)
_cell_angle_gamma 90
_cell_formula_units_Z 4
_cell_length_a 12.209(3)
_cell_length_b 10.307(3)
_cell_length_c 37.771(11)
_cell_measurement_reflns_used 9651
_cell_measurement_temperature 150(2)
_cell_measurement_theta_max 28.719
_cell_measurement_theta_min 2.256
_cell_volume 4711(2)
_computing_cell_refinement 'SAINT (Bruker, 2013)'
_computing_data_collection 'APEX2 (Bruker, 2013)'
_computing_data_reduction 'SAINT (Bruker, 2013)'
_computing_molecular_graphics
;
 ORTEP-3 for Windows (Farrugia, 1997), POV-RAY (Cason, 2004),
 Mercury (Macrae <i>et al</i>., 2008)
;
_computing_publication_material 'SHELXL-2013, PLATON (Spek, 2009)'
_computing_structure_refinement 'SHELXTL, SHELXL-2013 (Sheldrick, 2013)'
_computing_structure_solution 'SHELXTS (Sheldrick, 2013)'
_diffrn_ambient_temperature 150(2)
_diffrn_detector_area_resol_mean 10.24
_diffrn_measured_fraction_theta_full 0.993
_diffrn_measured_fraction_theta_max 0.987
_diffrn_measurement_device_type 'Bruker kappa Photon 100 CMOS'
_diffrn_measurement_method '\f and \w scans'
_diffrn_radiation_source 'I\ms micro focus'
_diffrn_radiation_type MoK\a
_diffrn_radiation_wavelength 0.71073
_diffrn_reflns_av_R_equivalents 0.0816
_diffrn_reflns_av_unetI/netI 0.0482
_diffrn_reflns_Laue_measured_fraction_full 0.993
_diffrn_reflns_Laue_measured_fraction_max 0.987
_diffrn_reflns_limit_h_max 16
_diffrn_reflns_limit_h_min -16
_diffrn_reflns_limit_k_max 13
_diffrn_reflns_limit_k_min -13
_diffrn_reflns_limit_l_max 51
_diffrn_reflns_limit_l_min -51
_diffrn_reflns_number 131301
_diffrn_reflns_point_group_measured_fraction_full 0.993
_diffrn_reflns_point_group_measured_fraction_max 0.987
_diffrn_reflns_theta_full 25.242
_diffrn_reflns_theta_max 28.697
_diffrn_reflns_theta_min 2.049
_exptl_absorpt_coefficient_mu 8.088
_exptl_absorpt_correction_T_max 0.7458
_exptl_absorpt_correction_T_min 0.4199
_exptl_absorpt_correction_type multi-scan
_exptl_absorpt_process_details 'SADABS (Bruker, 2013)'
_exptl_crystal_colour dark-red
_exptl_crystal_density_diffrn 2.101
_exptl_crystal_density_method 'not measured'
_exptl_crystal_description plate
_exptl_crystal_F_000 2800
_exptl_crystal_size_max 0.445
_exptl_crystal_size_mid 0.166
_exptl_crystal_size_min 0.052
_refine_diff_density_max 2.120
_refine_diff_density_min -1.079
_refine_diff_density_rms 0.190
_refine_ls_extinction_method none
_refine_ls_goodness_of_fit_ref 1.044
_refine_ls_hydrogen_treatment constr
_refine_ls_matrix_type full
_refine_ls_number_parameters 599
_refine_ls_number_reflns 12011
_refine_ls_number_restraints 558
_refine_ls_restrained_S_all 1.030
_refine_ls_R_factor_all 0.0667
_refine_ls_R_factor_gt 0.0385
_refine_ls_shift/su_max 0.003
_refine_ls_shift/su_mean 0.000
_refine_ls_structure_factor_coef Fsqd
_refine_ls_weighting_details 'w=1/[\s^2^(Fo^2^)+(0.0312P)^2^+16.8511P] where P=(Fo^2^+2Fc^2^)/3'
_refine_ls_weighting_scheme calc
_refine_ls_wR_factor_gt 0.0714
_refine_ls_wR_factor_ref 0.0790
_reflns_number_gt 9176
_reflns_number_total 12011
_reflns_threshold_expression 'I > 2\s(I)'
_cod_data_source_file om5008538_si_002.cif
_cod_data_source_block Cmplx_9b
_cod_depositor_comments 'Adding full bibliography for 4085452--4085456.cif.'
_cod_original_cell_volume 4710(2)
_cod_database_code 4085456
_shelxl_version_number 2013-4

loop_
_space_group_symop_operation_xyz
'x, y, z'
'-x+1/2, y+1/2, -z+1/2'
'-x, -y, -z'
'x-1/2, -y-1/2, z-1/2'

loop_
_atom_site_label
_atom_site_type_symbol
_atom_site_fract_x
_atom_site_fract_y
_atom_site_fract_z
_atom_site_U_iso_or_equiv
_atom_site_adp_type
_atom_site_occupancy
_atom_site_site_symmetry_order
_atom_site_calc_flag
_atom_site_refinement_flags_posn
_atom_site_refinement_flags_adp
_atom_site_refinement_flags_occupancy
_atom_site_disorder_assembly
_atom_site_disorder_group
Pt1 Pt 0.17443(2) 1.05147(2) 0.42680(2) 0.02012(5) Uani 1 1 d . U . . .
Cl1 Cl 0.07900(13) 1.21650(13) 0.45180(4) 0.0332(3) Uani 1 1 d . U . . .
Cl2 Cl 0.32924(12) 1.18773(13) 0.43327(4) 0.0320(3) Uani 1 1 d . U . . .
W1 W -0.30844(2) 1.28434(2) 0.35848(2) 0.02975(6) Uani 1 1 d . U . . .
C1 C -0.3255(6) 1.2937(6) 0.30466(18) 0.0446(16) Uani 1 1 d . U . . .
O1 O -0.3354(5) 1.2975(5) 0.27402(13) 0.0632(15) Uani 1 1 d . U . . .
C2 C -0.4730(6) 1.3163(5) 0.35585(18) 0.0369(14) Uani 1 1 d . U . . .
O2 O -0.5657(4) 1.3395(4) 0.35319(14) 0.0479(12) Uani 1 1 d . U . . .
C3 C -0.3295(5) 1.0867(6) 0.35404(16) 0.0352(13) Uani 1 1 d . U . . .
O3 O -0.3419(4) 0.9790(4) 0.35187(13) 0.0509(12) Uani 1 1 d . U . . .
C4 C -0.1405(6) 1.2665(6) 0.35833(18) 0.0402(15) Uani 1 1 d . U . . .
O4 O -0.0474(4) 1.2654(5) 0.35720(15) 0.0605(15) Uani 1 1 d . U . . .
C5 C -0.2796(5) 1.4774(6) 0.36235(17) 0.0361(14) Uani 1 1 d . U . . .
O5 O -0.2600(4) 1.5867(5) 0.36395(15) 0.0570(13) Uani 1 1 d . U . . .
C6 C -0.2917(5) 1.2488(5) 0.41593(16) 0.0296(12) Uani 1 1 d . U . . .
O6 O -0.3393(4) 1.3027(4) 0.44170(11) 0.0397(10) Uani 1 1 d . U . . .
C7 C -0.4129(6) 1.4134(6) 0.4349(2) 0.0487(17) Uani 1 1 d . U . . .
H7A H -0.4910 1.3881 0.4351 0.058 Uiso 1 1 calc R U . A 1
H7B H -0.4050 1.4549 0.4117 0.058 Uiso 1 1 calc R U . A 1
C8A C -0.372(5) 1.503(3) 0.4663(10) 0.098(13) Uani 0.53(6) 1 d . U P B 1
H8A H -0.4011 1.4724 0.4878 0.147 Uiso 0.53(6) 1 calc R U P B 1
H8B H -0.3984 1.5915 0.4607 0.147 Uiso 0.53(6) 1 calc R U P B 1
H8C H -0.2913 1.5023 0.4704 0.147 Uiso 0.53(6) 1 calc R U P B 1
C8B C -0.436(4) 1.473(2) 0.4666(9) 0.066(9) Uani 0.47(6) 1 d . U P B 2
H8D H -0.4777 1.4130 0.4799 0.098 Uiso 0.47(6) 1 calc R U P B 2
H8E H -0.4802 1.5517 0.4607 0.098 Uiso 0.47(6) 1 calc R U P B 2
H8F H -0.3668 1.4967 0.4814 0.098 Uiso 0.47(6) 1 calc R U P B 2
P1 P 0.02410(12) 0.92864(12) 0.41845(3) 0.0207(3) Uani 1 1 d . U . . .
C9 C -0.0949(4) 0.9965(5) 0.43464(14) 0.0230(10) Uani 1 1 d . U . . .
C10 C -0.1382(5) 0.9852(5) 0.46586(14) 0.0281(12) Uani 1 1 d . U . . .
H10 H -0.1173 0.9246 0.4845 0.034 Uiso 1 1 calc R U . . .
C11 C -0.2206(5) 1.0823(5) 0.46491(14) 0.0291(12) Uani 1 1 d . U . . .
H11 H -0.2646 1.1008 0.4832 0.035 Uiso 1 1 calc R U . . .
C12 C -0.2251(5) 1.1441(5) 0.43294(14) 0.0267(11) Uani 1 1 d . U . . .
O7 O -0.1486(3) 1.0904(3) 0.41373(9) 0.0252(8) Uani 1 1 d . U . . .
C13 C 0.0350(5) 0.7731(5) 0.43923(14) 0.0271(11) Uani 1 1 d . U . . .
C14 C -0.0155(7) 0.6593(6) 0.43085(19) 0.0498(17) Uani 1 1 d . U . . .
H14 H -0.0704 0.6390 0.4114 0.060 Uiso 1 1 calc R U . . .
C15 C 0.0368(7) 0.5729(6) 0.46012(18) 0.0500(17) Uani 1 1 d . U . . .
H15 H 0.0244 0.4824 0.4622 0.060 Uiso 1 1 calc R U . . .
C16 C 0.1022(7) 0.6438(7) 0.4821(2) 0.059(2) Uani 1 1 d . U . . .
H16 H 0.1422 0.6123 0.5037 0.071 Uiso 1 1 calc R U . . .
O8 O 0.1068(4) 0.7675(4) 0.47065(12) 0.0480(12) Uani 1 1 d . U . . .
C17 C -0.0216(4) 0.9039(5) 0.37208(13) 0.0218(10) Uani 1 1 d . U . . .
C18 C 0.0123(5) 0.9580(6) 0.34323(14) 0.0335(13) Uani 1 1 d . U . . .
H18 H 0.0706 1.0188 0.3428 0.040 Uiso 1 1 calc R U . . .
C19 C -0.0572(6) 0.9055(7) 0.31312(16) 0.0433(15) Uani 1 1 d . U . . .
H19 H -0.0542 0.9245 0.2887 0.052 Uiso 1 1 calc R U . . .
C20 C -0.1266(6) 0.8247(7) 0.32622(17) 0.0464(16) Uani 1 1 d . U . . .
H20 H -0.1824 0.7762 0.3121 0.056 Uiso 1 1 calc R U . . .
O9 O -0.1069(4) 0.8207(4) 0.36266(11) 0.0419(11) Uani 1 1 d . U . . .
W2 W 0.44174(2) 0.66367(2) 0.28153(2) 0.02747(6) Uani 1 1 d . U . . .
C21 C 0.4089(6) 0.4717(6) 0.27462(17) 0.0459(17) Uani 1 1 d . U . . .
O21 O 0.3883(6) 0.3644(5) 0.27082(16) 0.080(2) Uani 1 1 d . U . . .
C22 C 0.6039(6) 0.6301(6) 0.27618(16) 0.0353(13) Uani 1 1 d . U . . .
O22 O 0.6924(4) 0.6059(5) 0.27292(14) 0.0543(13) Uani 1 1 d . U . . .
C23 C 0.4738(5) 0.6382(5) 0.33602(17) 0.0313(12) Uani 1 1 d . U . . .
O23 O 0.4909(4) 0.6227(4) 0.36579(12) 0.0436(11) Uani 1 1 d . U . . .
C24 C 0.2777(6) 0.6858(7) 0.28625(19) 0.0464(16) Uani 1 1 d . U . . .
O24 O 0.1865(4) 0.6932(7) 0.28884(16) 0.0749(18) Uani 1 1 d . U . . .
C25 C 0.4057(6) 0.6952(6) 0.22861(17) 0.0394(14) Uani 1 1 d . U . . .
O25 O 0.3844(4) 0.7177(5) 0.19866(12) 0.0549(13) Uani 1 1 d . U . . .
C26 C 0.4621(4) 0.8700(5) 0.28992(14) 0.0245(11) Uani 1 1 d . U . . .
O26 O 0.5138(3) 0.9620(4) 0.27411(11) 0.0332(9) Uani 1 1 d . U . . .
C27 C 0.5839(5) 0.9315(6) 0.24682(16) 0.0364(14) Uani 1 1 d . U . . .
H27A H 0.5782 0.8382 0.2407 0.044 Uiso 1 1 calc R U . . .
H27B H 0.6621 0.9515 0.2557 0.044 Uiso 1 1 calc R U . . .
C28 C 0.5455(6) 1.0119(7) 0.21471(17) 0.0487(18) Uani 1 1 d . U . . .
H28A H 0.4718 0.9831 0.2042 0.073 Uiso 1 1 calc R U . . .
H28B H 0.5972 1.0022 0.1971 0.073 Uiso 1 1 calc R U . . .
H28C H 0.5423 1.1032 0.2217 0.073 Uiso 1 1 calc R U . . .
P2 P 0.28203(12) 0.90424(13) 0.40522(3) 0.0218(3) Uani 1 1 d . U . . .
C29 C 0.3223(4) 0.9591(5) 0.36367(13) 0.0228(11) Uani 1 1 d . U . . .
C30 C 0.3160(5) 1.0770(5) 0.34797(14) 0.0254(11) Uani 1 1 d . U . . .
H30 H 0.2824 1.1526 0.3561 0.030 Uiso 1 1 calc R U . . .
C31 C 0.3694(5) 1.0658(5) 0.31706(14) 0.0267(12) Uani 1 1 d . U . . .
H31 H 0.3792 1.1330 0.3005 0.032 Uiso 1 1 calc R U . . .
C32 C 0.4038(5) 0.9409(5) 0.31546(14) 0.0245(11) Uani 1 1 d . U . . .
O27 O 0.3744(3) 0.8727(3) 0.34395(9) 0.0249(8) Uani 1 1 d . U . . .
C33 C 0.4084(5) 0.8813(5) 0.43428(15) 0.0279(11) Uani 1 1 d . U . . .
C34 C 0.5145(5) 0.8685(6) 0.4298(2) 0.0448(15) Uani 1 1 d . U . . .
H34 H 0.5447 0.8728 0.4079 0.054 Uiso 1 1 calc R U . . .
C35 C 0.5732(6) 0.8472(6) 0.4643(2) 0.0470(16) Uani 1 1 d . U . . .
H35 H 0.6507 0.8351 0.4700 0.056 Uiso 1 1 calc R U . . .
C36 C 0.4993(6) 0.8475(6) 0.48691(19) 0.0454(15) Uani 1 1 d . U . . .
H36 H 0.5163 0.8349 0.5119 0.054 Uiso 1 1 calc R U . . .
O28 O 0.3966(4) 0.8683(4) 0.46973(11) 0.0387(10) Uani 1 1 d . U . . .
C37 C 0.2410(5) 0.7390(5) 0.39608(15) 0.0263(11) Uani 1 1 d . U . . .
C38 C 0.1706(5) 0.6987(5) 0.36928(14) 0.0287(12) Uani 1 1 d . U . . .
H38 H 0.1305 0.7506 0.3512 0.034 Uiso 1 1 calc R U . . .
C39 C 0.1662(7) 0.5628(7) 0.3726(2) 0.0563(18) Uani 1 1 d . U . . .
H39 H 0.1234 0.5066 0.3563 0.068 Uiso 1 1 calc R U . . .
C40 C 0.2287(6) 0.5261(6) 0.4010(2) 0.0474(16) Uani 1 1 d . U . . .
H40 H 0.2388 0.4394 0.4093 0.057 Uiso 1 1 calc R U . . .
O29 O 0.2802(5) 0.6385(4) 0.41771(13) 0.0553(13) Uani 1 1 d . U . . .

loop_
_atom_site_aniso_label
_atom_site_aniso_U_11
_atom_site_aniso_U_22
_atom_site_aniso_U_33
_atom_site_aniso_U_23
_atom_site_aniso_U_13
_atom_site_aniso_U_12
Pt1 0.02772(12) 0.01712(9) 0.01548(9) 0.00106(7) 0.00271(8) -0.00068(8)
Cl1 0.0448(9) 0.0214(6) 0.0351(8) -0.0059(5) 0.0116(7) 0.0023(6)
Cl2 0.0348(8) 0.0251(6) 0.0339(7) 0.0014(5) -0.0037(6) -0.0077(6)
W1 0.03189(14) 0.02620(11) 0.03157(13) 0.00516(9) 0.00581(10) 0.00416(10)
C1 0.058(4) 0.036(3) 0.040(3) 0.007(2) 0.008(3) 0.012(3)
O1 0.092(4) 0.060(3) 0.038(3) 0.007(2) 0.009(3) 0.016(3)
C2 0.038(3) 0.019(3) 0.052(4) 0.007(2) 0.003(3) -0.001(2)
O2 0.037(2) 0.030(2) 0.076(3) 0.008(2) 0.004(2) -0.002(2)
C3 0.041(4) 0.033(3) 0.030(3) 0.001(2) 0.001(3) 0.004(2)
O3 0.061(3) 0.030(2) 0.058(3) -0.001(2) -0.006(3) 0.004(2)
C4 0.041(3) 0.039(3) 0.043(4) 0.018(3) 0.015(3) 0.011(3)
O4 0.040(3) 0.070(3) 0.076(4) 0.028(3) 0.025(3) 0.016(2)
C5 0.034(3) 0.036(3) 0.040(3) 0.008(2) 0.009(3) -0.002(2)
O5 0.052(3) 0.038(2) 0.080(4) 0.007(2) 0.004(3) -0.011(2)
C6 0.030(3) 0.025(2) 0.035(3) -0.001(2) 0.010(2) 0.003(2)
O6 0.051(3) 0.030(2) 0.042(2) -0.0008(17) 0.019(2) 0.0120(19)
C7 0.053(4) 0.036(3) 0.061(4) 0.000(3) 0.021(3) 0.021(3)
C8A 0.13(2) 0.060(11) 0.094(14) -0.035(12) -0.025(17) 0.055(14)
C8B 0.10(2) 0.044(10) 0.060(9) -0.001(7) 0.033(11) 0.027(12)
P1 0.0286(8) 0.0164(6) 0.0181(6) 0.0020(5) 0.0067(5) -0.0003(5)
C9 0.027(3) 0.021(2) 0.022(2) 0.0020(18) 0.006(2) 0.001(2)
C10 0.035(3) 0.027(3) 0.024(3) 0.002(2) 0.009(2) -0.003(2)
C11 0.032(3) 0.033(3) 0.024(3) -0.001(2) 0.012(2) -0.001(2)
C12 0.031(3) 0.027(2) 0.024(2) -0.0046(19) 0.009(2) 0.001(2)
O7 0.029(2) 0.0256(18) 0.0222(18) 0.0036(14) 0.0090(15) 0.0051(15)
C13 0.041(3) 0.022(2) 0.021(2) 0.0025(18) 0.012(2) 0.001(2)
C14 0.080(5) 0.026(3) 0.047(4) -0.001(2) 0.021(3) -0.013(3)
C15 0.090(5) 0.021(3) 0.046(3) 0.011(2) 0.036(3) 0.003(3)
C16 0.091(6) 0.039(3) 0.052(4) 0.017(3) 0.020(4) 0.008(3)
O8 0.064(3) 0.044(2) 0.033(2) 0.0178(19) 0.001(2) -0.001(2)
C17 0.030(3) 0.016(2) 0.019(2) -0.0030(17) 0.0034(19) -0.003(2)
C18 0.046(3) 0.033(3) 0.021(2) 0.002(2) 0.005(2) -0.008(3)
C19 0.062(4) 0.046(3) 0.021(3) -0.002(2) 0.001(3) 0.005(3)
C20 0.055(4) 0.048(4) 0.032(3) -0.008(3) -0.007(3) -0.005(3)
O9 0.051(3) 0.042(2) 0.033(2) -0.0050(18) 0.0062(19) -0.019(2)
W2 0.03227(13) 0.02189(11) 0.02880(12) -0.00175(9) 0.00603(10) -0.00233(9)
C21 0.073(5) 0.028(3) 0.037(3) 0.000(2) 0.007(3) -0.010(3)
O21 0.136(6) 0.031(2) 0.068(4) -0.002(2) -0.004(4) -0.028(3)
C22 0.043(3) 0.027(3) 0.037(3) -0.006(2) 0.009(3) 0.002(2)
O22 0.045(3) 0.054(3) 0.068(3) -0.003(3) 0.020(2) 0.012(2)
C23 0.036(3) 0.021(3) 0.038(3) 0.001(2) 0.009(2) 0.002(2)
O23 0.063(3) 0.034(2) 0.035(2) 0.0048(18) 0.009(2) 0.019(2)
C24 0.037(3) 0.053(4) 0.048(4) 0.009(3) 0.003(3) -0.008(3)
O24 0.034(3) 0.124(5) 0.068(4) 0.023(4) 0.008(3) -0.005(3)
C25 0.045(4) 0.039(3) 0.035(3) -0.010(2) 0.007(2) -0.007(3)
O25 0.066(3) 0.066(3) 0.032(2) -0.005(2) 0.003(2) -0.013(3)
C26 0.023(3) 0.027(2) 0.024(2) 0.0039(18) 0.004(2) -0.0015(19)
O26 0.039(2) 0.0283(19) 0.037(2) 0.0002(16) 0.0201(18) -0.0049(17)
C27 0.041(3) 0.036(3) 0.037(3) 0.000(2) 0.024(3) -0.003(3)
C28 0.063(5) 0.051(4) 0.036(3) 0.005(3) 0.021(3) 0.007(3)
P2 0.0255(7) 0.0206(6) 0.0195(6) 0.0038(5) 0.0043(5) -0.0002(5)
C29 0.027(3) 0.021(2) 0.022(2) 0.0043(18) 0.007(2) 0.003(2)
C30 0.035(3) 0.019(2) 0.023(2) 0.0033(18) 0.006(2) 0.003(2)
C31 0.031(3) 0.024(2) 0.026(3) 0.0065(19) 0.007(2) 0.001(2)
C32 0.028(3) 0.022(2) 0.024(2) 0.0055(18) 0.007(2) 0.000(2)
O27 0.031(2) 0.0192(16) 0.0265(19) 0.0033(14) 0.0116(16) 0.0021(15)
C33 0.029(3) 0.025(3) 0.029(3) 0.006(2) -0.001(2) 0.000(2)
C34 0.036(3) 0.042(4) 0.057(4) 0.010(3) 0.004(3) 0.002(3)
C35 0.038(3) 0.038(3) 0.061(4) 0.008(3) -0.011(3) 0.002(3)
C36 0.047(3) 0.037(3) 0.046(3) 0.004(3) -0.015(3) 0.003(3)
O28 0.042(2) 0.043(2) 0.029(2) 0.0042(17) -0.0036(17) 0.0046(19)
C37 0.033(3) 0.019(2) 0.029(3) 0.0050(18) 0.012(2) 0.0010(19)
C38 0.034(3) 0.031(3) 0.020(2) 0.008(2) -0.003(2) -0.010(2)
C39 0.074(5) 0.050(4) 0.047(4) -0.012(3) 0.018(3) -0.021(3)
C40 0.069(5) 0.017(3) 0.061(4) 0.001(2) 0.024(3) -0.001(3)
O29 0.078(4) 0.030(2) 0.055(3) 0.0097(19) -0.001(3) -0.002(2)

loop_
_atom_type_symbol
_atom_type_description
_atom_type_scat_dispersion_real
_atom_type_scat_dispersion_imag
_atom_type_scat_source
C C 0.0033 0.0016 'International Tables Vol C Tables 4.2.6.8 and 6.1.1.4'
H H 0.0000 0.0000 'International Tables Vol C Tables 4.2.6.8 and 6.1.1.4'
O O 0.0106 0.0060 'International Tables Vol C Tables 4.2.6.8 and 6.1.1.4'
P P 0.1023 0.0942 'International Tables Vol C Tables 4.2.6.8 and 6.1.1.4'
Cl Cl 0.1484 0.1585 'International Tables Vol C Tables 4.2.6.8 and 6.1.1.4'
W W -0.8490 6.8722 'International Tables Vol C Tables 4.2.6.8 and 6.1.1.4'
Pt Pt -1.7033 8.3905 'International Tables Vol C Tables 4.2.6.8 and 6.1.1.4'

loop_
_geom_angle_atom_site_label_1
_geom_angle_atom_site_label_2
_geom_angle_atom_site_label_3
_geom_angle
P1 Pt1 P2 94.38(5)
P1 Pt1 Cl1 91.45(5)
P2 Pt1 Cl1 173.98(5)
P1 Pt1 Cl2 177.14(5)
P2 Pt1 Cl2 86.54(6)
Cl1 Pt1 Cl2 87.72(6)
C1 W1 C5 91.1(3)
C1 W1 C2 88.5(3)
C5 W1 C2 90.3(2)
C1 W1 C3 88.3(2)
C5 W1 C3 177.1(2)
C2 W1 C3 92.5(2)
C1 W1 C4 88.3(3)
C5 W1 C4 85.7(3)
C2 W1 C4 174.8(2)
C3 W1 C4 91.4(3)
C1 W1 C6 173.1(2)
C5 W1 C6 95.8(2)
C2 W1 C6 92.1(2)
C3 W1 C6 84.8(2)
C4 W1 C6 91.5(2)
O1 C1 W1 179.2(6)
O2 C2 W1 176.5(5)
O3 C3 W1 179.2(6)
O4 C4 W1 175.0(5)
O5 C5 W1 177.6(6)
O6 C6 C12 105.2(5)
O6 C6 W1 132.1(4)
C12 C6 W1 122.5(4)
C6 O6 C7 121.4(5)
C8B C7 O6 112.5(16)
O6 C7 C8A 102.0(11)
O6 C7 H7A 111.4
C8A C7 H7A 111.4
O6 C7 H7B 111.4
C8A C7 H7B 111.4
H7A C7 H7B 109.2
C7 C8A H8A 109.5
C7 C8A H8B 109.5
H8A C8A H8B 109.5
C7 C8A H8C 109.5
H8A C8A H8C 109.5
H8B C8A H8C 109.5
C7 C8B H8D 109.5
C7 C8B H8E 109.5
H8D C8B H8E 109.5
C7 C8B H8F 109.5
H8D C8B H8F 109.5
H8E C8B H8F 109.5
C13 P1 C17 107.4(2)
C13 P1 C9 102.5(2)
C17 P1 C9 103.2(2)
C13 P1 Pt1 116.1(2)
C17 P1 Pt1 111.45(17)
C9 P1 Pt1 114.97(18)
C10 C9 O7 110.6(5)
C10 C9 P1 133.5(4)
O7 C9 P1 115.4(3)
C9 C10 C11 105.9(5)
C9 C10 H10 127.0
C11 C10 H10 127.0
C12 C11 C10 107.3(5)
C12 C11 H11 126.3
C10 C11 H11 126.3
C11 C12 O7 109.3(5)
C11 C12 C6 134.1(5)
O7 C12 C6 116.6(5)
C9 O7 C12 106.8(4)
C14 C13 O8 112.7(5)
C14 C13 P1 132.6(5)
O8 C13 P1 114.7(4)
C13 C14 C15 102.0(6)
C13 C14 H14 129.0
C15 C14 H14 129.0
C16 C15 C14 107.7(6)
C16 C15 H15 126.2
C14 C15 H15 126.2
C15 C16 O8 112.0(7)
C15 C16 H16 124.0
O8 C16 H16 124.0
C16 O8 C13 105.5(6)
C18 C17 O9 111.1(5)
C18 C17 P1 130.5(4)
O9 C17 P1 118.4(4)
C17 C18 C19 105.9(5)
C17 C18 H18 127.0
C19 C18 H18 127.0
C20 C19 C18 106.3(5)
C20 C19 H19 126.8
C18 C19 H19 126.8
C19 C20 O9 111.0(6)
C19 C20 H20 124.5
O9 C20 H20 124.5
C17 O9 C20 105.7(5)
C25 W2 C21 90.9(3)
C25 W2 C22 90.9(3)
C21 W2 C22 90.0(3)
C25 W2 C24 88.9(3)
C21 W2 C24 86.6(3)
C22 W2 C24 176.6(3)
C25 W2 C23 177.4(2)
C21 W2 C23 90.7(2)
C22 W2 C23 91.1(2)
C24 W2 C23 89.1(3)
C25 W2 C26 89.6(2)
C21 W2 C26 175.0(3)
C22 W2 C26 95.0(2)
C24 W2 C26 88.4(2)
C23 W2 C26 88.6(2)
O21 C21 W2 178.6(8)
O22 C22 W2 176.9(5)
O23 C23 W2 179.1(5)
O24 C24 W2 177.5(7)
O25 C25 W2 177.6(6)
O26 C26 C32 104.0(4)
O26 C26 W2 133.7(4)
C32 C26 W2 122.1(4)
C26 O26 C27 121.6(4)
O26 C27 C28 107.7(5)
O26 C27 H27A 110.2
C28 C27 H27A 110.2
O26 C27 H27B 110.2
C28 C27 H27B 110.2
H27A C27 H27B 108.5
C27 C28 H28A 109.5
C27 C28 H28B 109.5
H28A C28 H28B 109.5
C27 C28 H28C 109.5
H28A C28 H28C 109.5
H28B C28 H28C 109.5
C33 P2 C37 100.9(3)
C33 P2 C29 105.3(3)
C37 P2 C29 103.4(2)
C33 P2 Pt1 111.59(19)
C37 P2 Pt1 123.52(19)
C29 P2 Pt1 110.36(17)
C30 C29 O27 110.5(4)
C30 C29 P2 131.3(4)
O27 C29 P2 118.1(3)
C29 C30 C31 106.5(5)
C29 C30 H30 126.8
C31 C30 H30 126.8
C32 C31 C30 107.0(5)
C32 C31 H31 126.5
C30 C31 H31 126.5
C31 C32 O27 109.6(4)
C31 C32 C26 133.0(5)
O27 C32 C26 117.4(4)
C29 O27 C32 106.4(4)
C34 C33 O28 110.1(5)
C34 C33 P2 135.1(5)
O28 C33 P2 114.7(4)
C33 C34 C35 106.2(6)
C33 C34 H34 126.9
C35 C34 H34 126.9
C36 C35 C34 106.8(6)
C36 C35 H35 126.6
C34 C35 H35 126.6
C35 C36 O28 111.1(6)
C35 C36 H36 124.5
O28 C36 H36 124.5
C36 O28 C33 105.8(5)
C38 C37 O29 111.4(5)
C38 C37 P2 126.1(4)
O29 C37 P2 122.5(4)
C37 C38 C39 106.0(6)
C37 C38 H38 127.0
C39 C38 H38 127.0
C40 C39 C38 110.0(6)
C40 C39 H39 125.0
C38 C39 H39 125.0
C39 C40 O29 107.9(6)
C39 C40 H40 126.1
O29 C40 H40 126.1
C37 O29 C40 104.7(5)

loop_
_geom_bond_atom_site_label_1
_geom_bond_atom_site_label_2
_geom_bond_distance
Pt1 P1 2.2172(15)
Pt1 P2 2.2313(14)
Pt1 Cl1 2.3315(14)
Pt1 Cl2 2.3412(15)
W1 C1 2.018(7)
W1 C5 2.022(6)
W1 C2 2.025(7)
W1 C3 2.058(6)
W1 C4 2.059(7)
W1 C6 2.183(6)
C1 O1 1.148(8)
C2 O2 1.148(7)
C3 O3 1.122(7)
C4 O4 1.144(8)
C5 O5 1.151(7)
C6 O6 1.321(7)
C6 C12 1.449(8)
O6 C7 1.454(7)
C7 C8B 1.41(2)
C7 C8A 1.53(2)
C7 H7A 0.9900
C7 H7B 0.9900
C8A H8A 0.9800
C8A H8B 0.9800
C8A H8C 0.9800
C8B H8D 0.9800
C8B H8E 0.9800
C8B H8F 0.9800
P1 C13 1.782(5)
P1 C17 1.784(5)
P1 C9 1.792(5)
C9 C10 1.360(7)
C9 O7 1.361(6)
C10 C11 1.416(8)
C10 H10 0.9500
C11 C12 1.360(7)
C11 H11 0.9500
C12 O7 1.373(6)
C13 C14 1.343(8)
C13 O8 1.379(7)
C14 C15 1.495(10)
C14 H14 0.9500
C15 C16 1.298(11)
C15 H15 0.9500
C16 O8 1.351(8)
C16 H16 0.9500
C17 C18 1.338(7)
C17 O9 1.359(6)
C18 C19 1.431(8)
C18 H18 0.9500
C19 C20 1.329(10)
C19 H19 0.9500
C20 O9 1.366(7)
C20 H20 0.9500
W2 C25 2.015(7)
W2 C21 2.029(6)
W2 C22 2.046(7)
W2 C24 2.047(7)
W2 C23 2.060(6)
W2 C26 2.159(5)
C21 O21 1.138(7)
C22 O22 1.132(7)
C23 O23 1.128(7)
C24 O24 1.134(8)
C25 O25 1.150(7)
C26 O26 1.325(6)
C26 C32 1.467(7)
O26 C27 1.459(6)
C27 C28 1.492(9)
C27 H27A 0.9900
C27 H27B 0.9900
C28 H28A 0.9800
C28 H28B 0.9800
C28 H28C 0.9800
P2 C33 1.786(6)
P2 C37 1.795(5)
P2 C29 1.797(5)
C29 C30 1.350(7)
C29 O27 1.371(6)
C30 C31 1.416(7)
C30 H30 0.9500
C31 C32 1.359(7)
C31 H31 0.9500
C32 O27 1.373(6)
C33 C34 1.336(9)
C33 O28 1.372(7)
C34 C35 1.417(10)
C34 H34 0.9500
C35 C36 1.323(10)
C35 H35 0.9500
C36 O28 1.350(8)
C36 H36 0.9500
C37 C38 1.305(8)
C37 O29 1.366(7)
C38 C39 1.408(9)
C38 H38 0.9500
C39 C40 1.287(10)
C39 H39 0.9500
C40 O29 1.424(8)
C40 H40 0.9500

loop_
_geom_torsion_atom_site_label_1
_geom_torsion_atom_site_label_2
_geom_torsion_atom_site_label_3
_geom_torsion_atom_site_label_4
_geom_torsion
C12 C6 O6 C7 179.5(5)
W1 C6 O6 C7 -5.1(9)
C6 O6 C7 C8B -167(2)
C6 O6 C7 C8A -135(3)
C13 P1 C9 C10 33.0(6)
C17 P1 C9 C10 144.5(6)
Pt1 P1 C9 C10 -93.9(6)
C13 P1 C9 O7 -155.8(4)
C17 P1 C9 O7 -44.3(4)
Pt1 P1 C9 O7 77.3(4)
O7 C9 C10 C11 -2.7(6)
P1 C9 C10 C11 168.8(5)
C9 C10 C11 C12 1.8(7)
C10 C11 C12 O7 -0.2(6)
C10 C11 C12 C6 179.1(6)
O6 C6 C12 C11 14.4(9)
W1 C6 C12 C11 -161.5(5)
O6 C6 C12 O7 -166.3(5)
W1 C6 C12 O7 17.7(7)
C10 C9 O7 C12 2.6(6)
P1 C9 O7 C12 -170.6(4)
C11 C12 O7 C9 -1.4(6)
C6 C12 O7 C9 179.2(5)
C17 P1 C13 C14 -25.9(7)
C9 P1 C13 C14 82.5(7)
Pt1 P1 C13 C14 -151.3(6)
C17 P1 C13 O8 156.3(4)
C9 P1 C13 O8 -95.4(4)
Pt1 P1 C13 O8 30.8(5)
O8 C13 C14 C15 -3.0(7)
P1 C13 C14 C15 179.1(5)
C13 C14 C15 C16 4.0(8)
C14 C15 C16 O8 -3.6(9)
C15 C16 O8 C13 1.8(8)
C14 C13 O8 C16 1.1(7)
P1 C13 O8 C16 179.4(5)
C13 P1 C17 C18 -136.5(6)
C9 P1 C17 C18 115.6(6)
Pt1 P1 C17 C18 -8.3(6)
C13 P1 C17 O9 45.8(5)
C9 P1 C17 O9 -62.1(5)
Pt1 P1 C17 O9 173.9(4)
O9 C17 C18 C19 0.3(7)
P1 C17 C18 C19 -177.6(5)
C17 C18 C19 C20 0.0(7)
C18 C19 C20 O9 -0.2(8)
C18 C17 O9 C20 -0.4(7)
P1 C17 O9 C20 177.7(4)
C19 C20 O9 C17 0.4(7)
C32 C26 O26 C27 179.0(5)
W2 C26 O26 C27 -6.9(8)
C26 O26 C27 C28 126.9(6)
C33 P2 C29 C30 -106.7(6)
C37 P2 C29 C30 147.8(6)
Pt1 P2 C29 C30 13.8(6)
C33 P2 C29 O27 69.2(5)
C37 P2 C29 O27 -36.3(5)
Pt1 P2 C29 O27 -170.2(3)
O27 C29 C30 C31 -1.4(6)
P2 C29 C30 C31 174.7(5)
C29 C30 C31 C32 0.8(7)
C30 C31 C32 O27 0.1(7)
C30 C31 C32 C26 179.2(6)
O26 C26 C32 C31 23.0(9)
W2 C26 C32 C31 -152.1(6)
O26 C26 C32 O27 -158.0(5)
W2 C26 C32 O27 26.9(7)
C30 C29 O27 C32 1.5(6)
P2 C29 O27 C32 -175.2(4)
C31 C32 O27 C29 -1.0(6)
C26 C32 O27 C29 179.8(5)
C37 P2 C33 C34 89.9(7)
C29 P2 C33 C34 -17.4(7)
Pt1 P2 C33 C34 -137.2(6)
C37 P2 C33 O28 -87.0(4)
C29 P2 C33 O28 165.7(4)
Pt1 P2 C33 O28 46.0(4)
O28 C33 C34 C35 -0.5(7)
P2 C33 C34 C35 -177.4(5)
C33 C34 C35 C36 0.5(8)
C34 C35 C36 O28 -0.4(8)
C35 C36 O28 C33 0.1(7)
C34 C33 O28 C36 0.2(6)
P2 C33 O28 C36 177.9(4)
C33 P2 C37 C38 -160.6(5)
C29 P2 C37 C38 -51.8(6)
Pt1 P2 C37 C38 74.1(6)
C33 P2 C37 O29 20.7(5)
C29 P2 C37 O29 129.5(5)
Pt1 P2 C37 O29 -104.6(5)
O29 C37 C38 C39 -2.3(7)
P2 C37 C38 C39 178.8(5)
C37 C38 C39 C40 2.1(8)
C38 C39 C40 O29 -1.1(8)
C38 C37 O29 C40 1.7(7)
P2 C37 O29 C40 -179.5(4)
C39 C40 O29 C37 -0.3(8)
